data_7045439
loop_
_publ_author_name
'Ali, Zahra'
'Richey, Nathaniel E.'
'Bock, Duane C.'
'Abboud, Khalil A.'
'Akhtar, Javeed'
'Sher, Muhammad'
'McElwee-White, Lisa'

_publ_section_title
;
 N,N-Disubstituted-N'-acylthioureas as modular ligands for deposition of
 transition metal sulfides.
;
_journal_issue 8
_journal_name_full 'Dalton transactions (Cambridge, England : 2003)'
_journal_page_first 2719
_journal_page_last 2726
_journal_paper_doi 10.1039/c7dt04860b
_journal_volume 47
_journal_year 2018
_chemical_formula_sum 'C36 H50 Cu N4 O3 S2'
_chemical_formula_weight 714.46
_space_group_crystal_system triclinic
_space_group_IT_number 2
_space_group_name_Hall '-P 1'
_space_group_name_H-M_alt 'P -1'
_symmetry_space_group_name_Hall '-P 1'
_symmetry_space_group_name_H-M 'P -1'
_atom_sites_solution_hydrogens geom
_atom_sites_solution_primary direct
_atom_sites_solution_secondary difmap
_audit_creation_method SHELXL-2014/7
_audit_update_record
;
2017-12-13 deposited with the CCDC.
2018-01-29 downloaded from the CCDC.
;
_cell_angle_alpha 79.6830(10)
_cell_angle_beta 72.2510(10)
_cell_angle_gamma 84.0150(10)
_cell_formula_units_Z 2
_cell_length_a 10.5648(7)
_cell_length_b 11.9358(8)
_cell_length_c 15.2248(10)
_cell_measurement_reflns_used 9980
_cell_measurement_temperature 100(2)
_cell_measurement_theta_max 28.28
_cell_measurement_theta_min 2.41
_cell_volume 1796.4(2)
_computing_cell_refinement 'Bruker APEX3 (Bruker, 2014)'
_computing_data_collection 'Bruker APEX3 (Bruker, 2014)'
_computing_data_reduction 'Bruker Apex3 SAINT (Bruker, 2014)'
_computing_molecular_graphics 'XP in SHELXTL-plus, Bruker 2014'
_computing_publication_material 'SHELXL2014/7, Sheldrick, G. M. 2014'
_computing_structure_refinement 'SHELXL2014/7, Sheldrick G. M. 2014'
_computing_structure_solution 'SHELXL2014/7, Sheldrick G. M. 2014'
_diffrn_ambient_temperature 100(2)
_diffrn_measured_fraction_theta_full 1.000
_diffrn_measured_fraction_theta_max 0.999
_diffrn_measurement_device_type 'Bruker APEX-II DUO'
_diffrn_measurement_method 'phi and omega scans'
_diffrn_radiation_type MoK\a
_diffrn_radiation_wavelength 0.71073
_diffrn_reflns_av_R_equivalents 0.0210
_diffrn_reflns_av_unetI/netI 0.0191
_diffrn_reflns_Laue_measured_fraction_full 1.000
_diffrn_reflns_Laue_measured_fraction_max 0.999
_diffrn_reflns_limit_h_max 14
_diffrn_reflns_limit_h_min -14
_diffrn_reflns_limit_k_max 15
_diffrn_reflns_limit_k_min -15
_diffrn_reflns_limit_l_max 20
_diffrn_reflns_limit_l_min -20
_diffrn_reflns_number 36766
_diffrn_reflns_point_group_measured_fraction_full 1.000
_diffrn_reflns_point_group_measured_fraction_max 0.999
_diffrn_reflns_theta_full 25.000
_diffrn_reflns_theta_max 28.287
_diffrn_reflns_theta_min 1.737
_diffrn_source 'fine-focus sealed tube'
_exptl_absorpt_coefficient_mu 0.764
_exptl_absorpt_correction_T_max 0.5633
_exptl_absorpt_correction_T_min 0.5089
_exptl_absorpt_correction_type multi-scan
_exptl_absorpt_process_details 'Sheldrick, G. M., sadabs (2014). Acta Cryst. C71, 3--8.'
_exptl_crystal_colour green
_exptl_crystal_density_diffrn 1.321
_exptl_crystal_description plate
_exptl_crystal_F_000 758
_exptl_crystal_size_max 0.259
_exptl_crystal_size_mid 0.176
_exptl_crystal_size_min 0.108
_refine_diff_density_max 1.214
_refine_diff_density_min -0.509
_refine_diff_density_rms 0.073
_refine_ls_extinction_method none
_refine_ls_goodness_of_fit_ref 1.026
_refine_ls_hydrogen_treatment constr
_refine_ls_matrix_type full
_refine_ls_number_parameters 432
_refine_ls_number_reflns 8897
_refine_ls_number_restraints 0
_refine_ls_restrained_S_all 1.026
_refine_ls_R_factor_all 0.0524
_refine_ls_R_factor_gt 0.0396
_refine_ls_shift/su_max 0.001
_refine_ls_shift/su_mean 0.000
_refine_ls_structure_factor_coef Fsqd
_refine_ls_weighting_details 'w=1/[\s^2^(Fo^2^)+(0.0532P)^2^+1.9002P] where P=(Fo^2^+2Fc^2^)/3'
_refine_ls_weighting_scheme calc
_refine_ls_wR_factor_gt 0.0999
_refine_ls_wR_factor_ref 0.1092
_reflns_Friedel_coverage 0.000
_reflns_number_gt 7375
_reflns_number_total 8897
_reflns_threshold_expression 'I > 2\s(I)'
_cod_data_source_file c7dt04860b2.cif
_cod_data_source_block ali3
_cod_depositor_comments 'Adding full bibliography for 7045439--7045442.cif.'
_cod_database_code 7045439
_shelx_shelxl_version_number 2014/7
_shelx_space_group_comment
; 
The symmetry employed for this shelxl refinement is uniquely defined 
by the following loop, which should always be used as a source of 
symmetry information in preference to the above space-group names. 
They are only intended as comments. 
;
_shelx_estimated_absorpt_t_min 0.827
_shelx_estimated_absorpt_t_max 0.922

loop_
_space_group_symop_operation_xyz
'x, y, z'
'-x, -y, -z'

loop_
_atom_site_label
_atom_site_type_symbol
_atom_site_fract_x
_atom_site_fract_y
_atom_site_fract_z
_atom_site_U_iso_or_equiv
_atom_site_adp_type
_atom_site_occupancy
_atom_site_site_symmetry_order
_atom_site_calc_flag
_atom_site_refinement_flags_posn
_atom_site_refinement_flags_adp
_atom_site_refinement_flags_occupancy
_atom_site_disorder_assembly
_atom_site_disorder_group
Cu1 Cu 0.0000 0.0000 0.0000 0.01561(8) Uani 1 2 d S . P . .
S1 S 0.08956(5) -0.16320(4) -0.05678(3) 0.02010(10) Uani 1 1 d . . . . .
O1 O 0.11468(14) -0.00924(12) 0.07699(10) 0.0231(3) Uani 1 1 d . . . . .
N1 N 0.27430(15) -0.15880(13) 0.03640(11) 0.0184(3) Uani 1 1 d . . . . .
N2 N 0.34728(16) -0.23089(13) -0.10026(11) 0.0197(3) Uani 1 1 d . . . . .
C1 C 0.20530(18) -0.08454(15) 0.09026(13) 0.0171(3) Uani 1 1 d . . . . .
C2 C 0.24697(18) -0.18213(15) -0.03953(13) 0.0172(3) Uani 1 1 d . . . . .
C3 C 0.24722(18) -0.08486(16) 0.17449(13) 0.0189(3) Uani 1 1 d . . . . .
H3A H 0.3188 -0.1357 0.1843 0.023 Uiso 1 1 calc R U . . .
C4 C 0.18816(18) -0.01627(16) 0.23741(13) 0.0182(3) Uani 1 1 d . . . . .
H4A H 0.1119 0.0285 0.2286 0.022 Uiso 1 1 calc R U . . .
C5 C 0.22904(19) -0.00306(16) 0.31849(13) 0.0200(4) Uani 1 1 d . . . . .
C6 C 0.1614(2) 0.07905(19) 0.37346(15) 0.0286(4) Uani 1 1 d . . . . .
H6A H 0.0850 0.1199 0.3611 0.034 Uiso 1 1 calc R U . . .
C7 C 0.2043(3) 0.1018(2) 0.44596(18) 0.0405(6) Uani 1 1 d . . . . .
H7A H 0.1581 0.1587 0.4821 0.049 Uiso 1 1 calc R U . . .
C8 C 0.3145(3) 0.0414(2) 0.46528(17) 0.0385(6) Uani 1 1 d . . . . .
H8A H 0.3446 0.0574 0.5143 0.046 Uiso 1 1 calc R U . . .
C9 C 0.3804(2) -0.0421(2) 0.41310(15) 0.0317(5) Uani 1 1 d . . . . .
H9A H 0.4549 -0.0845 0.4273 0.038 Uiso 1 1 calc R U . . .
C10 C 0.3388(2) -0.06446(18) 0.34025(14) 0.0256(4) Uani 1 1 d . . . . .
H10A H 0.3851 -0.1219 0.3048 0.031 Uiso 1 1 calc R U . . .
C11 C 0.48276(19) -0.25760(16) -0.08687(14) 0.0213(4) Uani 1 1 d . . . . .
H11A H 0.5358 -0.2970 -0.1403 0.026 Uiso 1 1 calc R U . . .
C12 C 0.4850(2) -0.34091(17) 0.00118(16) 0.0270(4) Uani 1 1 d . . . . .
H12A H 0.5761 -0.3726 -0.0046 0.040 Uiso 1 1 calc R U . . .
H12B H 0.4265 -0.4029 0.0094 0.040 Uiso 1 1 calc R U . . .
H12C H 0.4540 -0.3009 0.0554 0.040 Uiso 1 1 calc R U . . .
C13 C 0.5547(2) -0.14994(17) -0.09626(15) 0.0258(4) Uani 1 1 d . . . . .
H13A H 0.6461 -0.1708 -0.0944 0.039 Uiso 1 1 calc R U . . .
H13B H 0.5080 -0.1082 -0.0447 0.039 Uiso 1 1 calc R U . . .
H13C H 0.5562 -0.1015 -0.1558 0.039 Uiso 1 1 calc R U . . .
C14 C 0.3309(2) -0.26600(18) -0.18536(15) 0.0267(4) Uani 1 1 d . . . . .
H14A H 0.2421 -0.2336 -0.1913 0.032 Uiso 1 1 calc R U . . .
C15 C 0.4358(2) -0.2172(2) -0.27398(16) 0.0341(5) Uani 1 1 d . . . . .
H15A H 0.4132 -0.2311 -0.3288 0.051 Uiso 1 1 calc R U . . .
H15B H 0.5232 -0.2541 -0.2741 0.051 Uiso 1 1 calc R U . . .
H15C H 0.4386 -0.1349 -0.2760 0.051 Uiso 1 1 calc R U . . .
C16 C 0.3280(2) -0.3957(2) -0.17258(18) 0.0355(5) Uani 1 1 d . . . . .
H16A H 0.3125 -0.4179 -0.2273 0.053 Uiso 1 1 calc R U . . .
H16B H 0.2563 -0.4221 -0.1166 0.053 Uiso 1 1 calc R U . . .
H16C H 0.4134 -0.4304 -0.1657 0.053 Uiso 1 1 calc R U . . .
Cu2 Cu 0.5000 0.5000 0.5000 0.0161(4) Uani 0.23(3) 2 d S . P A 1
S21 S 0.586(4) 0.672(4) 0.454(3) 0.0202(6) Uani 0.23(3) 1 d . . P A 1
O21 O 0.434(2) 0.5194(17) 0.3974(14) 0.0240(11) Uani 0.23(3) 1 d . . P A 1
Cu2' Cu 0.4788(7) 0.5112(4) 0.5097(3) 0.0161(4) Uani 0.387(17) 1 d . . P A -2
S21' S 0.5918(12) 0.6754(11) 0.4553(9) 0.0202(6) Uani 0.77(3) 1 d . . P A -2
O21' O 0.4628(9) 0.5011(6) 0.3837(5) 0.0240(11) Uani 0.77(3) 1 d . . P A -2
N21 N 0.52773(16) 0.67856(14) 0.29239(11) 0.0192(3) Uani 1 1 d . . . . .
N22 N 0.71435(16) 0.76803(13) 0.28020(11) 0.0188(3) Uani 1 1 d . . . . .
C21 C 0.45409(19) 0.58838(16) 0.32207(13) 0.0196(4) Uani 1 1 d . . . . .
C22 C 0.61293(18) 0.70593(15) 0.33543(13) 0.0174(3) Uani 1 1 d . . . . .
C23 C 0.36377(19) 0.58092(17) 0.26602(13) 0.0205(4) Uani 1 1 d . . . . .
H23A H 0.3526 0.6445 0.2211 0.025 Uiso 1 1 calc R U . . .
C24 C 0.29745(18) 0.48782(16) 0.27651(13) 0.0202(4) Uani 1 1 d . . . . .
H24A H 0.3037 0.4288 0.3262 0.024 Uiso 1 1 calc R U . . .
C25 C 0.21571(18) 0.46752(16) 0.21882(13) 0.0200(4) Uani 1 1 d . . . . .
C26 C 0.1788(2) 0.35662(18) 0.22452(16) 0.0271(4) Uani 1 1 d . . . . .
H26A H 0.2045 0.2968 0.2670 0.032 Uiso 1 1 calc R U . . .
C27 C 0.1053(2) 0.33263(19) 0.16906(17) 0.0311(5) Uani 1 1 d . . . . .
H27A H 0.0813 0.2568 0.1736 0.037 Uiso 1 1 calc R U . . .
C28 C 0.0669(2) 0.4196(2) 0.10708(16) 0.0293(4) Uani 1 1 d . . . . .
H28A H 0.0168 0.4035 0.0690 0.035 Uiso 1 1 calc R U . . .
C29 C 0.1022(2) 0.53059(19) 0.10103(15) 0.0272(4) Uani 1 1 d . . . . .
H29A H 0.0755 0.5904 0.0591 0.033 Uiso 1 1 calc R U . . .
C30 C 0.17639(19) 0.55405(17) 0.15616(14) 0.0219(4) Uani 1 1 d . . . . .
H30A H 0.2007 0.6299 0.1512 0.026 Uiso 1 1 calc R U . . .
C31 C 0.74427(19) 0.79321(17) 0.17618(13) 0.0216(4) Uani 1 1 d . . . . .
H31A H 0.8314 0.8304 0.1530 0.026 Uiso 1 1 calc R U . . .
C32 C 0.7666(2) 0.68627(19) 0.13036(15) 0.0278(4) Uani 1 1 d . . . . .
H32A H 0.8219 0.6293 0.1591 0.042 Uiso 1 1 calc R U . . .
H32B H 0.8117 0.7057 0.0635 0.042 Uiso 1 1 calc R U . . .
H32C H 0.6806 0.6551 0.1391 0.042 Uiso 1 1 calc R U . . .
C33 C 0.6448(2) 0.88034(18) 0.14393(15) 0.0281(4) Uani 1 1 d . . . . .
H33A H 0.6306 0.9455 0.1776 0.042 Uiso 1 1 calc R U . . .
H33B H 0.5601 0.8449 0.1568 0.042 Uiso 1 1 calc R U . . .
H33C H 0.6799 0.9066 0.0767 0.042 Uiso 1 1 calc R U . . .
C34 C 0.8111(2) 0.81061(18) 0.31825(14) 0.0237(4) Uani 1 1 d . . . . .
H34A H 0.7779 0.7923 0.3878 0.028 Uiso 1 1 calc R U . . .
C35 C 0.9474(2) 0.7485(2) 0.28711(18) 0.0347(5) Uani 1 1 d . . . . .
H35A H 0.9379 0.6660 0.3044 0.052 Uiso 1 1 calc R U . . .
H35B H 1.0072 0.7722 0.3177 0.052 Uiso 1 1 calc R U . . .
H35C H 0.9846 0.7674 0.2192 0.052 Uiso 1 1 calc R U . . .
C36 C 0.8187(2) 0.93986(19) 0.29306(16) 0.0315(5) Uani 1 1 d . . . . .
H36A H 0.7288 0.9759 0.3104 0.047 Uiso 1 1 calc R U . . .
H36B H 0.8600 0.9602 0.2257 0.047 Uiso 1 1 calc R U . . .
H36C H 0.8722 0.9665 0.3269 0.047 Uiso 1 1 calc R U . . .
O41 O 0.1617(6) 0.5808(4) 0.6305(4) 0.0755(17) Uiso 0.547(6) 1 d . . P B 1
C42 C 0.2161(6) 0.7197(5) 0.5657(4) 0.0432(13) Uiso 0.547(6) 1 d . . P B 1
H42A H 0.1860 0.7805 0.6052 0.052 Uiso 0.547(6) 1 calc R U P B 1
H42B H 0.3140 0.7193 0.5386 0.052 Uiso 0.547(6) 1 calc R U P B 1
C43 C 0.1478(4) 0.7326(4) 0.4923(3) 0.0311(10) Uiso 0.547(6) 1 d . . P B 1
H43A H 0.1231 0.8141 0.4753 0.037 Uiso 0.547(6) 1 calc R U P B 1
H43B H 0.2086 0.7052 0.4358 0.037 Uiso 0.547(6) 1 calc R U P B 1
C44 C 0.0295(7) 0.6678(6) 0.5259(5) 0.0545(15) Uiso 0.547(6) 1 d . . P B 1
H44A H -0.0398 0.7007 0.5762 0.065 Uiso 0.547(6) 1 calc R U P B 1
H44B H -0.0080 0.6611 0.4750 0.065 Uiso 0.547(6) 1 calc R U P B 1
C45 C 0.0843(9) 0.5644(7) 0.5593(6) 0.070(2) Uiso 0.547(6) 1 d . . P B 1
H45A H 0.1466 0.5309 0.5064 0.084 Uiso 0.547(6) 1 calc R U P B 1
H45B H 0.0128 0.5109 0.5911 0.084 Uiso 0.547(6) 1 calc R U P B 1
O51 O 0.2562(4) 0.5998(4) 0.5828(3) 0.0437(13) Uiso 0.453(6) 1 d . . P B 2
C52 C 0.1837(10) 0.7099(7) 0.6046(7) 0.063(2) Uiso 0.453(6) 1 d . . P B 2
H52A H 0.1217 0.6994 0.6687 0.076 Uiso 0.453(6) 1 calc R U P B 2
H52B H 0.2475 0.7672 0.6005 0.076 Uiso 0.453(6) 1 calc R U P B 2
C53 C 0.1139(13) 0.7464(10) 0.5407(9) 0.095(3) Uiso 0.453(6) 1 d . . P B 2
H53A H 0.1678 0.7973 0.4865 0.115 Uiso 0.453(6) 1 calc R U P B 2
H53B H 0.0303 0.7888 0.5696 0.115 Uiso 0.453(6) 1 calc R U P B 2
C54 C 0.0831(9) 0.6387(7) 0.5094(6) 0.0539(18) Uiso 0.453(6) 1 d . . P B 2
H54A H -0.0136 0.6341 0.5203 0.065 Uiso 0.453(6) 1 calc R U P B 2
H54B H 0.1305 0.6358 0.4428 0.065 Uiso 0.453(6) 1 calc R U P B 2
C55 C 0.1353(8) 0.5474(7) 0.5719(5) 0.0518(18) Uiso 0.453(6) 1 d . . P B 2
H55A H 0.1627 0.4772 0.5433 0.062 Uiso 0.453(6) 1 calc R U P B 2
H55B H 0.0676 0.5291 0.6331 0.062 Uiso 0.453(6) 1 calc R U P B 2

loop_
_atom_site_aniso_label
_atom_site_aniso_U_11
_atom_site_aniso_U_22
_atom_site_aniso_U_33
_atom_site_aniso_U_23
_atom_site_aniso_U_13
_atom_site_aniso_U_12
Cu1 0.01568(15) 0.01586(15) 0.01617(15) -0.00383(11) -0.00607(12) 0.00193(11)
S1 0.0177(2) 0.0203(2) 0.0261(2) -0.00983(17) -0.00968(18) 0.00292(16)
O1 0.0262(7) 0.0234(7) 0.0251(7) -0.0105(5) -0.0147(6) 0.0084(5)
N1 0.0164(7) 0.0186(7) 0.0211(8) -0.0052(6) -0.0062(6) 0.0011(6)
N2 0.0183(8) 0.0202(7) 0.0219(8) -0.0073(6) -0.0064(6) 0.0030(6)
C1 0.0148(8) 0.0164(8) 0.0198(8) -0.0025(6) -0.0050(7) -0.0008(6)
C2 0.0179(8) 0.0130(8) 0.0203(9) -0.0021(6) -0.0057(7) -0.0002(6)
C3 0.0160(8) 0.0205(9) 0.0214(9) -0.0028(7) -0.0080(7) 0.0009(7)
C4 0.0154(8) 0.0199(8) 0.0190(8) -0.0015(7) -0.0056(7) -0.0003(6)
C5 0.0190(9) 0.0232(9) 0.0177(8) -0.0029(7) -0.0052(7) -0.0008(7)
C6 0.0285(11) 0.0336(11) 0.0273(10) -0.0110(9) -0.0132(9) 0.0090(8)
C7 0.0420(14) 0.0536(15) 0.0345(12) -0.0261(11) -0.0194(11) 0.0179(11)
C8 0.0404(13) 0.0549(15) 0.0288(11) -0.0196(11) -0.0197(10) 0.0105(11)
C9 0.0283(11) 0.0449(13) 0.0260(10) -0.0097(9) -0.0150(9) 0.0083(9)
C10 0.0239(10) 0.0316(10) 0.0230(10) -0.0083(8) -0.0098(8) 0.0066(8)
C11 0.0166(9) 0.0208(9) 0.0262(10) -0.0066(7) -0.0055(7) 0.0037(7)
C12 0.0222(10) 0.0220(9) 0.0347(11) -0.0005(8) -0.0090(8) 0.0036(7)
C13 0.0205(9) 0.0240(10) 0.0320(11) -0.0019(8) -0.0078(8) -0.0016(7)
C14 0.0248(10) 0.0322(11) 0.0273(10) -0.0165(8) -0.0094(8) 0.0061(8)
C15 0.0388(13) 0.0381(12) 0.0254(11) -0.0097(9) -0.0091(9) 0.0054(10)
C16 0.0331(12) 0.0348(12) 0.0406(13) -0.0222(10) -0.0041(10) -0.0031(9)
Cu2 0.0164(10) 0.0173(6) 0.0153(7) 0.0003(4) -0.0068(7) -0.0027(6)
S21 0.0211(11) 0.0238(9) 0.0163(3) 0.0000(5) -0.0057(6) -0.0080(7)
O21 0.031(3) 0.0221(18) 0.0233(17) 0.0024(13) -0.0163(18) -0.0068(17)
Cu2' 0.0164(10) 0.0173(6) 0.0153(7) 0.0003(4) -0.0068(7) -0.0027(6)
S21' 0.0211(11) 0.0238(9) 0.0163(3) 0.0000(5) -0.0057(6) -0.0080(7)
O21' 0.031(3) 0.0221(18) 0.0233(17) 0.0024(13) -0.0163(18) -0.0068(17)
N21 0.0168(7) 0.0222(8) 0.0181(7) -0.0004(6) -0.0054(6) -0.0029(6)
N22 0.0185(8) 0.0213(8) 0.0168(7) -0.0014(6) -0.0052(6) -0.0042(6)
C21 0.0197(9) 0.0224(9) 0.0170(8) 0.0005(7) -0.0073(7) -0.0033(7)
C22 0.0162(8) 0.0165(8) 0.0180(8) -0.0009(6) -0.0042(7) 0.0000(6)
C23 0.0189(9) 0.0251(9) 0.0179(9) 0.0004(7) -0.0074(7) -0.0029(7)
C24 0.0171(9) 0.0244(9) 0.0196(9) -0.0005(7) -0.0077(7) -0.0011(7)
C25 0.0151(8) 0.0245(9) 0.0205(9) -0.0045(7) -0.0051(7) -0.0008(7)
C26 0.0238(10) 0.0263(10) 0.0339(11) -0.0023(8) -0.0138(9) -0.0016(8)
C27 0.0273(11) 0.0300(11) 0.0420(13) -0.0119(9) -0.0152(10) -0.0025(8)
C28 0.0230(10) 0.0402(12) 0.0316(11) -0.0143(9) -0.0141(9) 0.0009(8)
C29 0.0231(10) 0.0350(11) 0.0258(10) -0.0045(8) -0.0118(8) 0.0024(8)
C30 0.0189(9) 0.0245(9) 0.0231(9) -0.0029(7) -0.0078(7) -0.0008(7)
C31 0.0197(9) 0.0247(9) 0.0183(9) -0.0002(7) -0.0028(7) -0.0055(7)
C32 0.0256(10) 0.0330(11) 0.0238(10) -0.0095(8) -0.0028(8) -0.0018(8)
C33 0.0308(11) 0.0277(10) 0.0233(10) 0.0036(8) -0.0078(8) -0.0034(8)
C34 0.0219(9) 0.0292(10) 0.0217(9) -0.0012(8) -0.0070(8) -0.0109(8)
C35 0.0229(11) 0.0384(12) 0.0456(14) -0.0009(10) -0.0155(10) -0.0070(9)
C36 0.0359(12) 0.0295(11) 0.0287(11) -0.0043(9) -0.0052(9) -0.0141(9)

loop_
_atom_type_symbol
_atom_type_description
_atom_type_scat_dispersion_real
_atom_type_scat_dispersion_imag
_atom_type_scat_source
C C 0.0033 0.0016 'International Tables Vol C Tables 4.2.6.8 and 6.1.1.4'
H H 0.0000 0.0000 'International Tables Vol C Tables 4.2.6.8 and 6.1.1.4'
N N 0.0061 0.0033 'International Tables Vol C Tables 4.2.6.8 and 6.1.1.4'
O O 0.0106 0.0060 'International Tables Vol C Tables 4.2.6.8 and 6.1.1.4'
S S 0.1246 0.1234 'International Tables Vol C Tables 4.2.6.8 and 6.1.1.4'
Cu Cu 0.3201 1.2651 'International Tables Vol C Tables 4.2.6.8 and 6.1.1.4'

loop_
_geom_angle_atom_site_label_1
_geom_angle_atom_site_label_2
_geom_angle_atom_site_label_3
_geom_angle
_geom_angle_site_symmetry_1
_geom_angle_site_symmetry_3
O1 Cu1 O1 180.0 . 2
O1 Cu1 S1 86.27(4) . 2
O1 Cu1 S1 93.73(4) 2 2
O1 Cu1 S1 93.73(4) . .
O1 Cu1 S1 86.27(4) 2 .
S1 Cu1 S1 180.0 2 .
C2 S1 Cu1 104.71(6) . .
C1 O1 Cu1 130.75(12) . .
C1 N1 C2 125.08(16) . .
C2 N2 C14 122.02(16) . .
C2 N2 C11 122.81(16) . .
C14 N2 C11 115.15(15) . .
O1 C1 N1 129.51(17) . .
O1 C1 C3 116.35(16) . .
N1 C1 C3 114.00(16) . .
N2 C2 N1 115.78(16) . .
N2 C2 S1 119.57(14) . .
N1 C2 S1 124.44(14) . .
C4 C3 C1 122.44(17) . .
C4 C3 H3A 118.8 . .
C1 C3 H3A 118.8 . .
C3 C4 C5 126.64(17) . .
C3 C4 H4A 116.7 . .
C5 C4 H4A 116.7 . .
C6 C5 C10 118.16(18) . .
C6 C5 C4 119.02(17) . .
C10 C5 C4 122.69(17) . .
C7 C6 C5 121.0(2) . .
C7 C6 H6A 119.5 . .
C5 C6 H6A 119.5 . .
C8 C7 C6 119.9(2) . .
C8 C7 H7A 120.1 . .
C6 C7 H7A 120.1 . .
C9 C8 C7 119.9(2) . .
C9 C8 H8A 120.1 . .
C7 C8 H8A 120.1 . .
C8 C9 C10 120.5(2) . .
C8 C9 H9A 119.7 . .
C10 C9 H9A 119.7 . .
C9 C10 C5 120.56(19) . .
C9 C10 H10A 119.7 . .
C5 C10 H10A 119.7 . .
N2 C11 C13 111.97(15) . .
N2 C11 C12 114.51(16) . .
C13 C11 C12 112.36(17) . .
N2 C11 H11A 105.7 . .
C13 C11 H11A 105.7 . .
C12 C11 H11A 105.7 . .
C11 C12 H12A 109.5 . .
C11 C12 H12B 109.5 . .
H12A C12 H12B 109.5 . .
C11 C12 H12C 109.5 . .
H12A C12 H12C 109.5 . .
H12B C12 H12C 109.5 . .
C11 C13 H13A 109.5 . .
C11 C13 H13B 109.5 . .
H13A C13 H13B 109.5 . .
C11 C13 H13C 109.5 . .
H13A C13 H13C 109.5 . .
H13B C13 H13C 109.5 . .
N2 C14 C15 111.95(18) . .
N2 C14 C16 109.93(18) . .
C15 C14 C16 112.88(18) . .
N2 C14 H14A 107.3 . .
C15 C14 H14A 107.3 . .
C16 C14 H14A 107.3 . .
C14 C15 H15A 109.5 . .
C14 C15 H15B 109.5 . .
H15A C15 H15B 109.5 . .
C14 C15 H15C 109.5 . .
H15A C15 H15C 109.5 . .
H15B C15 H15C 109.5 . .
C14 C16 H16A 109.5 . .
C14 C16 H16B 109.5 . .
H16A C16 H16B 109.5 . .
C14 C16 H16C 109.5 . .
H16A C16 H16C 109.5 . .
H16B C16 H16C 109.5 . .
O21 Cu2 O21 180.0(5) . 2_666
O21 Cu2 S21 88.8(13) . 2_666
O21 Cu2 S21 91.2(13) 2_666 2_666
O21 Cu2 S21 91.2(13) . .
O21 Cu2 S21 88.8(13) 2_666 .
S21 Cu2 S21 180.0 2_666 .
C22 S21 Cu2 108(2) . .
C21 O21 Cu2 134.3(14) . .
O21' Cu2' S21' 92.6(4) . .
C22 S21' Cu2' 107.0(6) . .
C21 O21' Cu2' 123.9(6) . .
C21 N21 C22 124.35(16) . .
C22 N22 C34 121.70(16) . .
C22 N22 C31 123.13(16) . .
C34 N22 C31 115.06(15) . .
O21 C21 N21 130.0(9) . .
O21' C21 N21 129.0(3) . .
O21 C21 C23 115.0(9) . .
O21' C21 C23 116.4(3) . .
N21 C21 C23 113.95(16) . .
N22 C22 N21 115.46(16) . .
N22 C22 S21 122.2(15) . .
N21 C22 S21 122.2(14) . .
N22 C22 S21' 119.5(4) . .
N21 C22 S21' 124.8(4) . .
C24 C23 C21 122.18(17) . .
C24 C23 H23A 118.9 . .
C21 C23 H23A 118.9 . .
C23 C24 C25 126.45(18) . .
C23 C24 H24A 116.8 . .
C25 C24 H24A 116.8 . .
C30 C25 C26 118.37(18) . .
C30 C25 C24 122.61(18) . .
C26 C25 C24 118.99(18) . .
C27 C26 C25 121.1(2) . .
C27 C26 H26A 119.5 . .
C25 C26 H26A 119.5 . .
C28 C27 C26 119.9(2) . .
C28 C27 H27A 120.0 . .
C26 C27 H27A 120.0 . .
C27 C28 C29 119.70(19) . .
C27 C28 H28A 120.1 . .
C29 C28 H28A 120.1 . .
C30 C29 C28 120.2(2) . .
C30 C29 H29A 119.9 . .
C28 C29 H29A 119.9 . .
C29 C30 C25 120.77(19) . .
C29 C30 H30A 119.6 . .
C25 C30 H30A 119.6 . .
N22 C31 C32 113.32(16) . .
N22 C31 C33 113.13(16) . .
C32 C31 C33 112.66(17) . .
N22 C31 H31A 105.6 . .
C32 C31 H31A 105.6 . .
C33 C31 H31A 105.6 . .
C31 C32 H32A 109.5 . .
C31 C32 H32B 109.5 . .
H32A C32 H32B 109.5 . .
C31 C32 H32C 109.5 . .
H32A C32 H32C 109.5 . .
H32B C32 H32C 109.5 . .
C31 C33 H33A 109.5 . .
C31 C33 H33B 109.5 . .
H33A C33 H33B 109.5 . .
C31 C33 H33C 109.5 . .
H33A C33 H33C 109.5 . .
H33B C33 H33C 109.5 . .
N22 C34 C36 111.51(17) . .
N22 C34 C35 110.71(17) . .
C36 C34 C35 112.21(18) . .
N22 C34 H34A 107.4 . .
C36 C34 H34A 107.4 . .
C35 C34 H34A 107.4 . .
C34 C35 H35A 109.5 . .
C34 C35 H35B 109.5 . .
H35A C35 H35B 109.5 . .
C34 C35 H35C 109.5 . .
H35A C35 H35C 109.5 . .
H35B C35 H35C 109.5 . .
C34 C36 H36A 109.5 . .
C34 C36 H36B 109.5 . .
H36A C36 H36B 109.5 . .
C34 C36 H36C 109.5 . .
H36A C36 H36C 109.5 . .
H36B C36 H36C 109.5 . .
C45 O41 C42 92.2(4) . .
C43 C42 O41 100.4(4) . .
C43 C42 H42A 111.7 . .
O41 C42 H42A 111.7 . .
C43 C42 H42B 111.7 . .
O41 C42 H42B 111.7 . .
H42A C42 H42B 109.5 . .
C44 C43 C42 109.9(4) . .
C44 C43 H43A 109.7 . .
C42 C43 H43A 109.7 . .
C44 C43 H43B 109.7 . .
C42 C43 H43B 109.7 . .
H43A C43 H43B 108.2 . .
C45 C44 C43 99.1(6) . .
C45 C44 H44A 111.9 . .
C43 C44 H44A 111.9 . .
C45 C44 H44B 111.9 . .
C43 C44 H44B 111.9 . .
H44A C44 H44B 109.6 . .
C44 C45 O41 110.9(6) . .
C44 C45 H45A 109.5 . .
O41 C45 H45A 109.5 . .
C44 C45 H45B 109.5 . .
O41 C45 H45B 109.5 . .
H45A C45 H45B 108.1 . .
C52 O51 C55 94.7(5) . .
C53 C52 O51 107.8(8) . .
C53 C52 H52A 110.1 . .
O51 C52 H52A 110.1 . .
C53 C52 H52B 110.1 . .
O51 C52 H52B 110.1 . .
H52A C52 H52B 108.5 . .
C52 C53 C54 106.9(9) . .
C52 C53 H53A 110.3 . .
C54 C53 H53A 110.3 . .
C52 C53 H53B 110.3 . .
C54 C53 H53B 110.3 . .
H53A C53 H53B 108.6 . .
C55 C54 C53 100.8(7) . .
C55 C54 H54A 111.6 . .
C53 C54 H54A 111.6 . .
C55 C54 H54B 111.6 . .
C53 C54 H54B 111.6 . .
H54A C54 H54B 109.4 . .
C54 C55 O51 103.7(6) . .
C54 C55 H55A 111.0 . .
O51 C55 H55A 111.0 . .
C54 C55 H55B 111.0 . .
O51 C55 H55B 111.0 . .
H55A C55 H55B 109.0 . .

loop_
_geom_bond_atom_site_label_1
_geom_bond_atom_site_label_2
_geom_bond_distance
_geom_bond_site_symmetry_2
Cu1 O1 1.9093(13) .
Cu1 O1 1.9093(13) 2
Cu1 S1 2.2709(5) 2
Cu1 S1 2.2709(5) .
S1 C2 1.7471(19) .
O1 C1 1.280(2) .
N1 C1 1.323(2) .
N1 C2 1.354(2) .
N2 C2 1.335(2) .
N2 C14 1.493(2) .
N2 C11 1.500(2) .
C1 C3 1.478(3) .
C3 C4 1.337(3) .
C3 H3A 0.9500 .
C4 C5 1.464(3) .
C4 H4A 0.9500 .
C5 C6 1.398(3) .
C5 C10 1.401(3) .
C6 C7 1.391(3) .
C6 H6A 0.9500 .
C7 C8 1.385(3) .
C7 H7A 0.9500 .
C8 C9 1.383(3) .
C8 H8A 0.9500 .
C9 C10 1.387(3) .
C9 H9A 0.9500 .
C10 H10A 0.9500 .
C11 C13 1.523(3) .
C11 C12 1.524(3) .
C11 H11A 1.0000 .
C12 H12A 0.9800 .
C12 H12B 0.9800 .
C12 H12C 0.9800 .
C13 H13A 0.9800 .
C13 H13B 0.9800 .
C13 H13C 0.9800 .
C14 C15 1.527(3) .
C14 C16 1.528(3) .
C14 H14A 1.0000 .
C15 H15A 0.9800 .
C15 H15B 0.9800 .
C15 H15C 0.9800 .
C16 H16A 0.9800 .
C16 H16B 0.9800 .
C16 H16C 0.9800 .
Cu2 O21 1.867(18) .
Cu2 O21 1.867(18) 2_666
Cu2 S21 2.24(4) 2_666
Cu2 S21 2.24(4) .
S21 C22 1.72(4) .
O21 C21 1.260(19) .
Cu2' O21' 2.003(9) .
Cu2' S21' 2.292(12) .
S21' C22 1.744(13) .
O21' C21 1.287(5) .
N21 C21 1.324(2) .
N21 C22 1.358(2) .
N22 C22 1.341(2) .
N22 C34 1.488(2) .
N22 C31 1.497(2) .
C21 C23 1.479(3) .
C23 C24 1.335(3) .
C23 H23A 0.9500 .
C24 C25 1.469(3) .
C24 H24A 0.9500 .
C25 C30 1.396(3) .
C25 C26 1.399(3) .
C26 C27 1.390(3) .
C26 H26A 0.9500 .
C27 C28 1.388(3) .
C27 H27A 0.9500 .
C28 C29 1.394(3) .
C28 H28A 0.9500 .
C29 C30 1.388(3) .
C29 H29A 0.9500 .
C30 H30A 0.9500 .
C31 C32 1.525(3) .
C31 C33 1.526(3) .
C31 H31A 1.0000 .
C32 H32A 0.9800 .
C32 H32B 0.9800 .
C32 H32C 0.9800 .
C33 H33A 0.9800 .
C33 H33B 0.9800 .
C33 H33C 0.9800 .
C34 C36 1.526(3) .
C34 C35 1.528(3) .
C34 H34A 1.0000 .
C35 H35A 0.9800 .
C35 H35B 0.9800 .
C35 H35C 0.9800 .
C36 H36A 0.9800 .
C36 H36B 0.9800 .
C36 H36C 0.9800 .
O41 C45 1.590(9) .
O41 C42 1.822(8) .
C42 C43 1.483(7) .
C42 H42A 0.9900 .
C42 H42B 0.9900 .
C43 C44 1.446(8) .
C43 H43A 0.9900 .
C43 H43B 0.9900 .
C44 C45 1.387(10) .
C44 H44A 0.9900 .
C44 H44B 0.9900 .
C45 H45A 0.9900 .
C45 H45B 0.9900 .
O51 C52 1.489(10) .
O51 C55 1.543(9) .
C52 C53 1.377(14) .
C52 H52A 0.9900 .
C52 H52B 0.9900 .
C53 C54 1.544(14) .
C53 H53A 0.9900 .
C53 H53B 0.9900 .
C54 C55 1.490(11) .
C54 H54A 0.9900 .
C54 H54B 0.9900 .
C55 H55A 0.9900 .
C55 H55B 0.9900 .
